data_7015719
loop_
_publ_author_name
'Shin, Jong Won'
'Rowthu, Sankara Rao'
'Hyun, Min Young'
'Song, Young Joo'
'Kim, Cheal'
'Kim, Bong Gon'
'Min, Kil Sik'

_publ_section_title
;
 Monomeric, trimeric, and tetrameric transition metal complexes (Mn,
 Fe, Co) containing N,N-bis(2-pyridylmethyl)-2-aminoethanol/-ate:
 preparation, crystal structure, molecular magnetism and oxidation
 catalysis.
;
_journal_issue 21
_journal_name_full 'Dalton transactions (Cambridge, England : 2003)'
_journal_page_first 5762
_journal_page_last 5773
_journal_paper_doi 10.1039/c1dt10028a
_journal_volume 40
_journal_year 2011
_chemical_formula_sum 'C16 H17 Fe N5 O S2'
_chemical_formula_weight 415.32
_chemical_name_systematic
;
?
;
_space_group_IT_number 14
_symmetry_cell_setting monoclinic
_symmetry_space_group_name_Hall '-P 2yn'
_symmetry_space_group_name_H-M 'P 1 21/n 1'
_atom_sites_solution_hydrogens geom
_atom_sites_solution_primary direct
_atom_sites_solution_secondary difmap
_audit_creation_method SHELXL-97
_cell_angle_alpha 90.00
_cell_angle_beta 94.807(3)
_cell_angle_gamma 90.00
_cell_formula_units_Z 4
_cell_length_a 8.4629(9)
_cell_length_b 11.5128(12)
_cell_length_c 19.611(2)
_cell_measurement_temperature 195(2)
_cell_volume 1904.0(3)
_computing_structure_refinement 'SHELXL-97 (Sheldrick, 1997)'
_diffrn_ambient_temperature 195(2)
_diffrn_measured_fraction_theta_full 0.996
_diffrn_measured_fraction_theta_max 0.996
_diffrn_radiation_monochromator graphite
_diffrn_radiation_source 'fine-focus sealed tube'
_diffrn_radiation_type MoK\a
_diffrn_radiation_wavelength 0.71073
_diffrn_reflns_av_R_equivalents 0.0813
_diffrn_reflns_av_sigmaI/netI 0.1040
_diffrn_reflns_limit_h_max 11
_diffrn_reflns_limit_h_min -11
_diffrn_reflns_limit_k_max 15
_diffrn_reflns_limit_k_min -13
_diffrn_reflns_limit_l_max 26
_diffrn_reflns_limit_l_min -16
_diffrn_reflns_number 13975
_diffrn_reflns_theta_full 28.30
_diffrn_reflns_theta_max 28.30
_diffrn_reflns_theta_min 2.05
_exptl_absorpt_coefficient_mu 1.025
_exptl_absorpt_correction_T_max 1.000
_exptl_absorpt_correction_T_min 0.805
_exptl_absorpt_correction_type multi-scan
_exptl_absorpt_process_details 'SADABS (Sheldrick, 1996)'
_exptl_crystal_density_diffrn 1.449
_exptl_crystal_density_method 'not measured'
_exptl_crystal_F_000 856
_exptl_crystal_size_max 0.35
_exptl_crystal_size_mid 0.12
_exptl_crystal_size_min 0.08
_refine_diff_density_max 0.506
_refine_diff_density_min -0.449
_refine_diff_density_rms 0.077
_refine_ls_extinction_method none
_refine_ls_goodness_of_fit_ref 0.995
_refine_ls_hydrogen_treatment mixed
_refine_ls_matrix_type full
_refine_ls_number_parameters 230
_refine_ls_number_reflns 4719
_refine_ls_number_restraints 0
_refine_ls_restrained_S_all 0.995
_refine_ls_R_factor_all 0.1677
_refine_ls_R_factor_gt 0.0608
_refine_ls_shift/su_max 0.006
_refine_ls_shift/su_mean 0.000
_refine_ls_structure_factor_coef Fsqd
_refine_ls_weighting_details 'calc w=1/[\s^2^(Fo^2^)+(0.0627P)^2^+0.0000P] where P=(Fo^2^+2Fc^2^)/3'
_refine_ls_weighting_scheme calc
_refine_ls_wR_factor_gt 0.1211
_refine_ls_wR_factor_ref 0.1705
_reflns_number_gt 2087
_reflns_number_total 4719
_reflns_threshold_expression >2sigma(I)
_cod_data_source_file c1dt10028a.txt
_cod_data_source_block jw025-ma
_cod_original_sg_symbol_H-M P21/n
_cod_database_code 7015719

loop_
_symmetry_equiv_pos_as_xyz
'x, y, z'
'-x+1/2, y+1/2, -z+1/2'
'-x, -y, -z'
'x-1/2, -y-1/2, z-1/2'

loop_
_atom_site_label
_atom_site_type_symbol
_atom_site_fract_x
_atom_site_fract_y
_atom_site_fract_z
_atom_site_U_iso_or_equiv
_atom_site_adp_type
_atom_site_occupancy
_atom_site_symmetry_multiplicity
_atom_site_calc_flag
_atom_site_refinement_flags
_atom_site_disorder_assembly
_atom_site_disorder_group
Fe1 Fe 0.52657(8) 0.09213(6) 0.21531(4) 0.0472(2) Uani 1 1 d . . .
S1 S 1.01334(18) 0.11119(14) 0.11156(8) 0.0766(5) Uani 1 1 d . . .
S2 S 0.4690(2) 0.42800(12) 0.07463(8) 0.0732(5) Uani 1 1 d . . .
O1 O 0.2706(4) 0.0916(3) 0.2395(2) 0.0601(10) Uani 1 1 d . . .
H1A H 0.238(9) 0.099(6) 0.200(4) 0.13(3) Uiso 1 1 d . . .
N1 N 0.4554(5) -0.0404(4) 0.1389(2) 0.0552(11) Uani 1 1 d . . .
N2 N 0.5126(5) -0.0696(3) 0.2760(2) 0.0507(11) Uani 1 1 d . . .
N3 N 0.5820(5) 0.1487(3) 0.3206(2) 0.0533(11) Uani 1 1 d . . .
N4 N 0.7655(5) 0.0715(4) 0.1922(3) 0.0669(13) Uani 1 1 d . . .
N5 N 0.4884(5) 0.2419(4) 0.1633(2) 0.0701(13) Uani 1 1 d . . .
C1 C 0.3907(7) -0.0203(6) 0.0756(3) 0.0715(16) Uani 1 1 d . . .
H1 H 0.3756 0.0576 0.0605 0.086 Uiso 1 1 calc R . .
C2 C 0.3451(9) -0.1105(8) 0.0313(4) 0.099(2) Uani 1 1 d . . .
H2 H 0.2971 -0.0947 -0.0132 0.119 Uiso 1 1 calc R . .
C3 C 0.3703(9) -0.2221(8) 0.0530(4) 0.109(3) Uani 1 1 d . . .
H3 H 0.3423 -0.2850 0.0229 0.130 Uiso 1 1 calc R . .
C4 C 0.4354(8) -0.2433(6) 0.1175(4) 0.093(2) Uani 1 1 d . . .
H4 H 0.4524 -0.3207 0.1331 0.111 Uiso 1 1 calc R . .
C5 C 0.4766(6) -0.1507(5) 0.1601(3) 0.0621(15) Uani 1 1 d . . .
C6 C 0.5513(7) -0.1656(4) 0.2319(3) 0.0648(16) Uani 1 1 d . . .
H6A H 0.5139 -0.2393 0.2510 0.078 Uiso 1 1 calc R . .
H6B H 0.6678 -0.1705 0.2309 0.078 Uiso 1 1 calc R . .
C7 C 0.6316(7) -0.0559(4) 0.3350(3) 0.0646(16) Uani 1 1 d . . .
H7A H 0.7392 -0.0678 0.3199 0.077 Uiso 1 1 calc R . .
H7B H 0.6136 -0.1152 0.3701 0.077 Uiso 1 1 calc R . .
C8 C 0.6206(6) 0.0634(4) 0.3655(3) 0.0608(15) Uani 1 1 d . . .
C9 C 0.6471(8) 0.0851(6) 0.4343(3) 0.085(2) Uani 1 1 d . . .
H9 H 0.6746 0.0232 0.4651 0.102 Uiso 1 1 calc R . .
C10 C 0.6338(9) 0.1956(7) 0.4586(4) 0.100(2) Uani 1 1 d . . .
H10 H 0.6518 0.2113 0.5061 0.119 Uiso 1 1 calc R . .
C11 C 0.5942(8) 0.2831(6) 0.4133(4) 0.090(2) Uani 1 1 d . . .
H11 H 0.5840 0.3607 0.4288 0.108 Uiso 1 1 calc R . .
C12 C 0.5695(6) 0.2569(5) 0.3452(3) 0.0648(16) Uani 1 1 d . . .
H12 H 0.5422 0.3180 0.3139 0.078 Uiso 1 1 calc R . .
C13 C 0.3526(6) -0.0804(5) 0.2988(3) 0.0769(18) Uani 1 1 d . . .
H13A H 0.3244 -0.1639 0.2976 0.092 Uiso 1 1 calc R . .
H13B H 0.3575 -0.0556 0.3472 0.092 Uiso 1 1 calc R . .
C14 C 0.2300(8) -0.0208(8) 0.2640(5) 0.154(4) Uani 1 1 d . . .
H14A H 0.1435 -0.0116 0.2946 0.185 Uiso 1 1 calc R . .
H14B H 0.1883 -0.0683 0.2244 0.185 Uiso 1 1 calc R . .
C15 C 0.8682(6) 0.0872(4) 0.1590(3) 0.0517(12) Uani 1 1 d . . .
C16 C 0.4808(6) 0.3187(4) 0.1260(3) 0.0484(12) Uani 1 1 d . . .

loop_
_atom_site_aniso_label
_atom_site_aniso_U_11
_atom_site_aniso_U_22
_atom_site_aniso_U_33
_atom_site_aniso_U_23
_atom_site_aniso_U_13
_atom_site_aniso_U_12
Fe1 0.0468(4) 0.0387(4) 0.0562(5) 0.0067(3) 0.0036(3) -0.0003(3)
S1 0.0587(9) 0.1024(13) 0.0698(11) -0.0031(9) 0.0123(8) -0.0125(8)
S2 0.0957(12) 0.0633(9) 0.0608(10) 0.0220(7) 0.0076(9) 0.0068(8)
O1 0.054(2) 0.064(2) 0.063(3) 0.015(2) 0.011(2) 0.0072(18)
N1 0.049(3) 0.060(3) 0.057(3) -0.005(2) 0.007(2) -0.004(2)
N2 0.050(2) 0.033(2) 0.069(3) 0.0072(18) 0.003(2) 0.0018(16)
N3 0.053(3) 0.047(2) 0.058(3) 0.000(2) -0.006(2) 0.0079(19)
N4 0.050(3) 0.070(3) 0.081(3) -0.009(2) 0.010(3) -0.006(2)
N5 0.072(3) 0.058(3) 0.083(4) 0.023(3) 0.015(3) 0.009(2)
C1 0.069(4) 0.092(5) 0.055(4) 0.000(4) 0.009(3) -0.002(3)
C2 0.095(5) 0.139(7) 0.062(5) -0.026(5) -0.004(4) -0.009(5)
C3 0.119(7) 0.112(7) 0.095(6) -0.059(5) 0.008(5) -0.018(5)
C4 0.107(5) 0.062(4) 0.109(6) -0.033(4) 0.011(5) -0.014(4)
C5 0.057(3) 0.050(3) 0.081(4) -0.010(3) 0.014(3) -0.002(3)
C6 0.074(4) 0.034(3) 0.086(4) -0.001(3) 0.001(3) 0.013(2)
C7 0.068(4) 0.057(3) 0.066(4) 0.013(3) -0.007(3) 0.012(3)
C8 0.065(4) 0.058(4) 0.058(4) -0.001(3) -0.007(3) 0.011(3)
C9 0.113(5) 0.076(4) 0.064(4) -0.001(3) -0.007(4) 0.029(4)
C10 0.125(6) 0.100(6) 0.070(5) -0.020(4) -0.010(4) 0.028(5)
C11 0.102(5) 0.080(5) 0.085(5) -0.028(4) -0.017(4) 0.016(4)
C12 0.061(3) 0.048(3) 0.083(5) -0.005(3) -0.008(3) 0.003(3)
C13 0.065(4) 0.056(3) 0.114(5) 0.030(3) 0.034(4) 0.000(3)
C14 0.059(4) 0.180(8) 0.229(10) 0.157(8) 0.043(5) 0.028(5)
C15 0.045(3) 0.051(3) 0.057(3) -0.011(3) -0.007(3) 0.000(2)
C16 0.051(3) 0.045(3) 0.050(3) -0.002(2) 0.005(3) 0.004(2)

loop_
_atom_type_symbol
_atom_type_description
_atom_type_scat_dispersion_real
_atom_type_scat_dispersion_imag
_atom_type_scat_source
C C 0.0033 0.0016 'International Tables Vol C Tables 4.2.6.8 and 6.1.1.4'
H H 0.0000 0.0000 'International Tables Vol C Tables 4.2.6.8 and 6.1.1.4'
Fe Fe 0.3463 0.8444 'International Tables Vol C Tables 4.2.6.8 and 6.1.1.4'
N N 0.0061 0.0033 'International Tables Vol C Tables 4.2.6.8 and 6.1.1.4'
O O 0.0106 0.0060 'International Tables Vol C Tables 4.2.6.8 and 6.1.1.4'
S S 0.1246 0.1234 'International Tables Vol C Tables 4.2.6.8 and 6.1.1.4'

loop_
_geom_angle_atom_site_label_1
_geom_angle_atom_site_label_2
_geom_angle_atom_site_label_3
_geom_angle
_geom_angle_site_symmetry_1
_geom_angle_site_symmetry_3
_geom_angle_publ_flag
N5 Fe1 N4 95.90(19) . . ?
N5 Fe1 N3 103.70(18) . . ?
N4 Fe1 N3 95.86(17) . . ?
N5 Fe1 N1 103.09(18) . . ?
N4 Fe1 N1 89.34(16) . . ?
N3 Fe1 N1 152.00(17) . . ?
N5 Fe1 N2 167.43(17) . . ?
N4 Fe1 N2 96.62(17) . . ?
N3 Fe1 N2 76.08(15) . . ?
N1 Fe1 N2 75.99(16) . . ?
N5 Fe1 O1 89.61(16) . . ?
N4 Fe1 O1 173.40(16) . . ?
N3 Fe1 O1 86.31(15) . . ?
N1 Fe1 O1 85.87(15) . . ?
N2 Fe1 O1 77.83(14) . . ?
C14 O1 Fe1 109.6(3) . . ?
C14 O1 H1A 110(5) . . ?
Fe1 O1 H1A 93(6) . . ?
C1 N1 C5 119.0(5) . . ?
C1 N1 Fe1 125.8(4) . . ?
C5 N1 Fe1 115.2(4) . . ?
C6 N2 C13 112.1(4) . . ?
C6 N2 C7 112.0(4) . . ?
C13 N2 C7 111.0(4) . . ?
C6 N2 Fe1 107.0(3) . . ?
C13 N2 Fe1 109.0(3) . . ?
C7 N2 Fe1 105.4(3) . . ?
C8 N3 C12 117.8(5) . . ?
C8 N3 Fe1 115.1(3) . . ?
C12 N3 Fe1 126.9(4) . . ?
C15 N4 Fe1 152.5(4) . . ?
C16 N5 Fe1 168.9(5) . . ?
N1 C1 C2 121.6(6) . . ?
N1 C1 H1 119.2 . . ?
C2 C1 H1 119.2 . . ?
C3 C2 C1 118.8(7) . . ?
C3 C2 H2 120.6 . . ?
C1 C2 H2 120.6 . . ?
C4 C3 C2 119.9(7) . . ?
C4 C3 H3 120.1 . . ?
C2 C3 H3 120.1 . . ?
C3 C4 C5 119.2(7) . . ?
C3 C4 H4 120.4 . . ?
C5 C4 H4 120.4 . . ?
N1 C5 C4 121.4(6) . . ?
N1 C5 C6 115.6(4) . . ?
C4 C5 C6 122.9(6) . . ?
N2 C6 C5 111.8(4) . . ?
N2 C6 H6A 109.2 . . ?
C5 C6 H6A 109.2 . . ?
N2 C6 H6B 109.2 . . ?
C5 C6 H6B 109.2 . . ?
H6A C6 H6B 107.9 . . ?
N2 C7 C8 110.4(4) . . ?
N2 C7 H7A 109.6 . . ?
C8 C7 H7A 109.6 . . ?
N2 C7 H7B 109.6 . . ?
C8 C7 H7B 109.6 . . ?
H7A C7 H7B 108.1 . . ?
N3 C8 C9 121.6(5) . . ?
N3 C8 C7 115.3(5) . . ?
C9 C8 C7 123.1(5) . . ?
C10 C9 C8 120.0(6) . . ?
C10 C9 H9 120.0 . . ?
C8 C9 H9 120.0 . . ?
C9 C10 C11 118.9(6) . . ?
C9 C10 H10 120.6 . . ?
C11 C10 H10 120.6 . . ?
C10 C11 C12 118.8(6) . . ?
C10 C11 H11 120.6 . . ?
C12 C11 H11 120.6 . . ?
N3 C12 C11 123.0(6) . . ?
N3 C12 H12 118.5 . . ?
C11 C12 H12 118.5 . . ?
C14 C13 N2 119.0(5) . . ?
C14 C13 H13A 107.6 . . ?
N2 C13 H13A 107.6 . . ?
C14 C13 H13B 107.6 . . ?
N2 C13 H13B 107.6 . . ?
H13A C13 H13B 107.0 . . ?
C13 C14 O1 115.1(6) . . ?
C13 C14 H14A 108.5 . . ?
O1 C14 H14A 108.5 . . ?
C13 C14 H14B 108.5 . . ?
O1 C14 H14B 108.5 . . ?
H14A C14 H14B 107.5 . . ?
N4 C15 S1 179.2(5) . . ?
N5 C16 S2 179.0(5) . . ?

loop_
_geom_bond_atom_site_label_1
_geom_bond_atom_site_label_2
_geom_bond_distance
_geom_bond_site_symmetry_2
_geom_bond_publ_flag
Fe1 N5 2.016(4) . ?
Fe1 N4 2.122(5) . ?
Fe1 N3 2.178(4) . ?
Fe1 N1 2.187(4) . ?
Fe1 N2 2.219(4) . ?
Fe1 O1 2.256(4) . ?
S1 C15 1.626(6) . ?
S2 C16 1.609(5) . ?
O1 C14 1.431(8) . ?
O1 H1A 0.80(7) . ?
N1 C1 1.335(6) . ?
N1 C5 1.343(6) . ?
N2 C6 1.457(6) . ?
N2 C13 1.466(6) . ?
N2 C7 1.477(6) . ?
N3 C8 1.341(6) . ?
N3 C12 1.343(6) . ?
N4 C15 1.144(6) . ?
N5 C16 1.146(6) . ?
C1 C2 1.387(9) . ?
C1 H1 0.9500 . ?
C2 C3 1.365(9) . ?
C2 H2 0.9500 . ?
C3 C4 1.359(9) . ?
C3 H3 0.9500 . ?
C4 C5 1.381(7) . ?
C4 H4 0.9500 . ?
C5 C6 1.503(7) . ?
C6 H6A 0.9900 . ?
C6 H6B 0.9900 . ?
C7 C8 1.504(7) . ?
C7 H7A 0.9900 . ?
C7 H7B 0.9900 . ?
C8 C9 1.373(8) . ?
C9 C10 1.366(8) . ?
C9 H9 0.9500 . ?
C10 C11 1.366(8) . ?
C10 H10 0.9500 . ?
C11 C12 1.368(8) . ?
C11 H11 0.9500 . ?
C12 H12 0.9500 . ?
C13 C14 1.376(8) . ?
C13 H13A 0.9900 . ?
C13 H13B 0.9900 . ?
C14 H14A 0.9900 . ?
C14 H14B 0.9900 . ?

loop_
_geom_torsion_atom_site_label_1
_geom_torsion_atom_site_label_2
_geom_torsion_atom_site_label_3
_geom_torsion_atom_site_label_4
_geom_torsion
_geom_torsion_site_symmetry_1
_geom_torsion_site_symmetry_2
_geom_torsion_site_symmetry_3
_geom_torsion_site_symmetry_4
_geom_torsion_publ_flag
N5 Fe1 O1 C14 165.4(5) . . . . ?
N3 Fe1 O1 C14 -90.8(5) . . . . ?
N1 Fe1 O1 C14 62.3(5) . . . . ?
N2 Fe1 O1 C14 -14.3(5) . . . . ?
N5 Fe1 N1 C1 -4.9(5) . . . . ?
N4 Fe1 N1 C1 -100.8(4) . . . . ?
N3 Fe1 N1 C1 157.9(4) . . . . ?
N2 Fe1 N1 C1 162.2(4) . . . . ?
O1 Fe1 N1 C1 83.8(4) . . . . ?
N5 Fe1 N1 C5 177.0(3) . . . . ?
N4 Fe1 N1 C5 81.1(4) . . . . ?
N3 Fe1 N1 C5 -20.2(5) . . . . ?
N2 Fe1 N1 C5 -15.9(3) . . . . ?
O1 Fe1 N1 C5 -94.3(4) . . . . ?
N5 Fe1 N2 C6 117.5(8) . . . . ?
N4 Fe1 N2 C6 -57.5(3) . . . . ?
N3 Fe1 N2 C6 -151.9(3) . . . . ?
N1 Fe1 N2 C6 30.2(3) . . . . ?
O1 Fe1 N2 C6 118.9(3) . . . . ?
N5 Fe1 N2 C13 -3.9(10) . . . . ?
N4 Fe1 N2 C13 -178.9(4) . . . . ?
N3 Fe1 N2 C13 86.6(4) . . . . ?
N1 Fe1 N2 C13 -91.3(4) . . . . ?
O1 Fe1 N2 C13 -2.5(4) . . . . ?
N5 Fe1 N2 C7 -123.1(8) . . . . ?
N4 Fe1 N2 C7 61.9(3) . . . . ?
N3 Fe1 N2 C7 -32.6(3) . . . . ?
N1 Fe1 N2 C7 149.5(3) . . . . ?
O1 Fe1 N2 C7 -121.7(3) . . . . ?
N5 Fe1 N3 C8 -176.7(4) . . . . ?
N4 Fe1 N3 C8 -79.1(4) . . . . ?
N1 Fe1 N3 C8 20.6(5) . . . . ?
N2 Fe1 N3 C8 16.2(4) . . . . ?
O1 Fe1 N3 C8 94.6(4) . . . . ?
N5 Fe1 N3 C12 8.8(5) . . . . ?
N4 Fe1 N3 C12 106.4(4) . . . . ?
N1 Fe1 N3 C12 -153.9(4) . . . . ?
N2 Fe1 N3 C12 -158.2(5) . . . . ?
O1 Fe1 N3 C12 -79.9(4) . . . . ?
N5 Fe1 N4 C15 -24.4(9) . . . . ?
N3 Fe1 N4 C15 -128.9(9) . . . . ?
N1 Fe1 N4 C15 78.7(9) . . . . ?
N2 Fe1 N4 C15 154.5(9) . . . . ?
N4 Fe1 N5 C16 40(2) . . . . ?
N3 Fe1 N5 C16 137(2) . . . . ?
N1 Fe1 N5 C16 -51(2) . . . . ?
N2 Fe1 N5 C16 -135(2) . . . . ?
O1 Fe1 N5 C16 -137(2) . . . . ?
C5 N1 C1 C2 0.0(8) . . . . ?
Fe1 N1 C1 C2 -178.1(4) . . . . ?
N1 C1 C2 C3 -1.4(10) . . . . ?
C1 C2 C3 C4 1.6(11) . . . . ?
C2 C3 C4 C5 -0.6(11) . . . . ?
C1 N1 C5 C4 1.1(8) . . . . ?
Fe1 N1 C5 C4 179.4(4) . . . . ?
C1 N1 C5 C6 179.5(5) . . . . ?
Fe1 N1 C5 C6 -2.2(6) . . . . ?
C3 C4 C5 N1 -0.8(9) . . . . ?
C3 C4 C5 C6 -179.1(6) . . . . ?
C13 N2 C6 C5 78.5(5) . . . . ?
C7 N2 C6 C5 -156.1(4) . . . . ?
Fe1 N2 C6 C5 -41.0(5) . . . . ?
N1 C5 C6 N2 30.2(7) . . . . ?
C4 C5 C6 N2 -151.4(5) . . . . ?
C6 N2 C7 C8 161.1(5) . . . . ?
C13 N2 C7 C8 -72.8(5) . . . . ?
Fe1 N2 C7 C8 45.1(5) . . . . ?
C12 N3 C8 C9 -0.2(8) . . . . ?
Fe1 N3 C8 C9 -175.2(5) . . . . ?
C12 N3 C8 C7 179.5(5) . . . . ?
Fe1 N3 C8 C7 4.5(6) . . . . ?
N2 C7 C8 N3 -34.7(7) . . . . ?
N2 C7 C8 C9 145.0(6) . . . . ?
C7 C8 C9 C10 -179.5(6) . . . . ?
Fe1 N3 C12 C11 174.3(4) . . . . ?
C10 C11 C12 N3 0.1(10) . . . . ?
C6 N2 C13 C14 -97.0(8) . . . . ?
C7 N2 C13 C14 137.0(7) . . . . ?
Fe1 N2 C13 C14 21.3(8) . . . . ?
N2 C13 C14 O1 -36.4(11) . . . . ?
Fe1 O1 C14 C13 30.7(9) . . . . ?
